data_4342390
loop_
_publ_author_name
'Jones, Donald G.'
'Wilson, Kevin R.'
'Cannon-Smith, Desiray J'
'Shircliff, Anthony D.'
'Zhang, Zhan'
'Chen, Zhuqi'
'Prior, Timothy J.'
'Yin, Guochuan'
'Hubin, Timothy J.'

_publ_section_title
;
 Synthesis, Structural Studies, and Oxidation Catalysis of the
 Late-First-Row-Transition-Metal Complexes of a 2-Pyridylmethyl
 Pendant-Armed Ethylene Cross-Bridged Cyclam.
;
_journal_issue 5
_journal_name_full 'Inorganic chemistry'
_journal_page_first 2221
_journal_paper_doi 10.1021/ic502699m
_journal_volume 54
_journal_year 2015
_chemical_formula_moiety
;
C19 H33 Cl N5 Ni, F6 P
;
_chemical_formula_sum 'C19 H33 Cl F6 N5 Ni P'
_chemical_formula_weight 570.62
_chemical_name_systematic
;
 ?
;
_space_group_crystal_system monoclinic
_space_group_IT_number 14
_space_group_name_Hall '-P 2ybc'
_space_group_name_H-M_alt 'P 1 21/c 1'
_symmetry_space_group_name_Hall '-P 2ybc'
_symmetry_space_group_name_H-M 'P 1 21/c 1'
_atom_sites_solution_hydrogens geom
_audit_creation_method SHELXL-2013
_cell_angle_alpha 90
_cell_angle_beta 93.047(8)
_cell_angle_gamma 90
_cell_formula_units_Z 8
_cell_length_a 22.758(2)
_cell_length_b 13.730(2)
_cell_length_c 15.0185(16)
_cell_measurement_reflns_used 11994
_cell_measurement_temperature 150(2)
_cell_measurement_theta_max 1.75
_cell_measurement_theta_min 29.35
_cell_volume 4686.2(9)
_computing_cell_refinement 'Stoe X-AREA'
_computing_data_collection 'Stoe X-AREA'
_computing_data_reduction 'Stoe X-AREA'
_computing_structure_refinement 'SHELXL-2013 (Sheldrick, 2013)'
_computing_structure_solution SHELXS-86
_diffrn_ambient_temperature 150(2)
_diffrn_detector_area_resol_mean 6.67
_diffrn_measured_fraction_theta_full 0.987
_diffrn_measured_fraction_theta_max 0.989
_diffrn_measurement_device_type 'Stoe IPDS2'
_diffrn_measurement_method \w-scans
_diffrn_radiation_type MoK\a
_diffrn_radiation_wavelength 0.71073
_diffrn_reflns_av_R_equivalents 0.0768
_diffrn_reflns_av_unetI/netI 0.1047
_diffrn_reflns_Laue_measured_fraction_full 0.987
_diffrn_reflns_Laue_measured_fraction_max 0.989
_diffrn_reflns_limit_h_max 20
_diffrn_reflns_limit_h_min -29
_diffrn_reflns_limit_k_max 16
_diffrn_reflns_limit_k_min -17
_diffrn_reflns_limit_l_max 19
_diffrn_reflns_limit_l_min -19
_diffrn_reflns_number 22569
_diffrn_reflns_point_group_measured_fraction_full 0.987
_diffrn_reflns_point_group_measured_fraction_max 0.989
_diffrn_reflns_theta_full 25.300
_diffrn_reflns_theta_max 27.056
_diffrn_reflns_theta_min 1.733
_exptl_absorpt_coefficient_mu 1.076
_exptl_absorpt_correction_T_max 0.7563
_exptl_absorpt_correction_T_min 0.6284
_exptl_absorpt_correction_type analytical
_exptl_absorpt_process_details
;
A face index absorption correction was applied using the 
Tompa method within Stoe X-AREA.
;
_exptl_crystal_colour 'pale purple'
_exptl_crystal_density_diffrn 1.618
_exptl_crystal_description block
_exptl_crystal_F_000 2368
_exptl_crystal_size_max 0.480
_exptl_crystal_size_mid 0.410
_exptl_crystal_size_min 0.270
_refine_diff_density_max 1.120
_refine_diff_density_min -0.524
_refine_diff_density_rms 0.083
_refine_ls_extinction_method none
_refine_ls_goodness_of_fit_ref 0.829
_refine_ls_hydrogen_treatment constr
_refine_ls_matrix_type full
_refine_ls_number_parameters 597
_refine_ls_number_reflns 10169
_refine_ls_number_restraints 15
_refine_ls_restrained_S_all 0.845
_refine_ls_R_factor_all 0.0867
_refine_ls_R_factor_gt 0.0452
_refine_ls_shift/su_max 0.000
_refine_ls_shift/su_mean 0.000
_refine_ls_structure_factor_coef Fsqd
_refine_ls_weighting_details 'w=1/[\s^2^(Fo^2^)+(0.0502P)^2^] where P=(Fo^2^+2Fc^2^)/3'
_refine_ls_weighting_scheme calc
_refine_ls_wR_factor_gt 0.0976
_refine_ls_wR_factor_ref 0.1062
_reflns_Friedel_coverage 0.000
_reflns_number_gt 5840
_reflns_number_total 10169
_reflns_threshold_expression 'I > 2\s(I)'
_cod_data_source_file ic502699m_si_002.cif
_cod_data_source_block DGJ013
_cod_depositor_comments 'Adding full bibliography for 4342387--4342393.cif.'
_cod_original_cell_volume 4686.1(10)
_cod_database_code 4342390
_shelx_space_group_comment
;
The symmetry employed for this shelxl refinement is uniquely defined
by the following loop, which should always be used as a source of
symmetry information in preference to the above space-group names.
They are only intended as comments.
;
_shelx_estimated_absorpt_t_min 0.626
_shelx_estimated_absorpt_t_max 0.760
_shelxl_version_number 2013-4

loop_
_space_group_symop_operation_xyz
'x, y, z'
'-x, y+1/2, -z+1/2'
'-x, -y, -z'
'x, -y-1/2, z-1/2'

loop_
_atom_site_label
_atom_site_type_symbol
_atom_site_fract_x
_atom_site_fract_y
_atom_site_fract_z
_atom_site_U_iso_or_equiv
_atom_site_adp_type
_atom_site_occupancy
_atom_site_site_symmetry_order
_atom_site_calc_flag
_atom_site_refinement_flags_posn
_atom_site_refinement_flags_adp
Ni1 Ni 0.37078(2) 0.09814(3) 0.29702(3) 0.02065(11) Uani 1 1 d . .
Cl1 Cl 0.35214(5) 0.02839(7) 0.44160(5) 0.0383(2) Uani 1 1 d . .
N1 N 0.44887(13) 0.1589(2) 0.35858(18) 0.0263(7) Uani 1 1 d . .
N2 N 0.43066(15) -0.0190(2) 0.2723(2) 0.0321(7) Uani 1 1 d . .
N3 N 0.30042(14) 0.0248(2) 0.23022(17) 0.0283(7) Uani 1 1 d . .
N4 N 0.30730(15) 0.2181(2) 0.30663(18) 0.0325(7) Uani 1 1 d . .
N5 N 0.39111(15) 0.1459(2) 0.16749(18) 0.0310(7) Uani 1 1 d . .
C1 C 0.45896(18) 0.2484(3) 0.3924(2) 0.0291(8) Uani 1 1 d . .
H1 H 0.4289 0.2961 0.3845 0.035 Uiso 1 1 calc R U
C2 C 0.51069(19) 0.2744(3) 0.4380(2) 0.0348(9) Uani 1 1 d . .
H2 H 0.5158 0.3382 0.4616 0.042 Uiso 1 1 calc R U
C3 C 0.5547(2) 0.2068(3) 0.4486(3) 0.0408(10) Uani 1 1 d . .
H3 H 0.5908 0.2230 0.4798 0.049 Uiso 1 1 calc R U
C4 C 0.5460(2) 0.1145(3) 0.4134(3) 0.0474(11) Uani 1 1 d . .
H4 H 0.5761 0.0666 0.4194 0.057 Uiso 1 1 calc R U
C5 C 0.49247(18) 0.0934(3) 0.3692(3) 0.0364(9) Uani 1 1 d . .
C6 C 0.4797(2) -0.0098(3) 0.3399(4) 0.0573(14) Uani 1 1 d . .
H6A H 0.5156 -0.0376 0.3154 0.069 Uiso 1 1 calc R U
H6B H 0.4705 -0.0489 0.3927 0.069 Uiso 1 1 calc R U
C7 C 0.4076(2) -0.1194(3) 0.2808(2) 0.0371(10) Uani 1 1 d . .
H7A H 0.4007 -0.1317 0.3443 0.045 Uiso 1 1 calc R U
H7B H 0.4382 -0.1657 0.2630 0.045 Uiso 1 1 calc R U
C8 C 0.3514(2) -0.1406(3) 0.2261(3) 0.0437(11) Uani 1 1 d . .
H8A H 0.3420 -0.2106 0.2324 0.052 Uiso 1 1 calc R U
H8B H 0.3585 -0.1287 0.1626 0.052 Uiso 1 1 calc R U
C9 C 0.2983(2) -0.0818(3) 0.2503(3) 0.0427(11) Uani 1 1 d . .
H9A H 0.2631 -0.1096 0.2183 0.051 Uiso 1 1 calc R U
H9B H 0.2932 -0.0898 0.3150 0.051 Uiso 1 1 calc R U
C10 C 0.24810(19) 0.0707(3) 0.2668(3) 0.0451(11) Uani 1 1 d . .
H10A H 0.2455 0.0514 0.3300 0.054 Uiso 1 1 calc R U
H10B H 0.2122 0.0474 0.2333 0.054 Uiso 1 1 calc R U
C11 C 0.2514(2) 0.1803(4) 0.2605(3) 0.0509(12) Uani 1 1 d . .
H11A H 0.2499 0.2000 0.1970 0.061 Uiso 1 1 calc R U
H11B H 0.2171 0.2094 0.2883 0.061 Uiso 1 1 calc R U
C12 C 0.2950(2) 0.2379(3) 0.4020(2) 0.0458(11) Uani 1 1 d . .
H12A H 0.3317 0.2550 0.4353 0.069 Uiso 1 1 calc R U
H12B H 0.2780 0.1797 0.4282 0.069 Uiso 1 1 calc R U
H12C H 0.2671 0.2922 0.4048 0.069 Uiso 1 1 calc R U
C13 C 0.3228(2) 0.3134(3) 0.2677(3) 0.0484(12) Uani 1 1 d . .
H13A H 0.3548 0.3427 0.3062 0.058 Uiso 1 1 calc R U
H13B H 0.2882 0.3568 0.2699 0.058 Uiso 1 1 calc R U
C14 C 0.3423(3) 0.3125(4) 0.1730(3) 0.0637(15) Uani 1 1 d . .
H14A H 0.3094 0.2872 0.1338 0.076 Uiso 1 1 calc DR U
H14B H 0.3495 0.3806 0.1548 0.076 Uiso 1 1 calc R U
C15 C 0.3967(2) 0.2533(3) 0.1566(2) 0.0392(10) Uani 1 1 d . .
H15A H 0.4083 0.2666 0.0952 0.047 Uiso 1 1 calc R U
H15B H 0.4291 0.2764 0.1980 0.047 Uiso 1 1 calc R U
C16 C 0.3458(2) 0.1087(4) 0.1002(3) 0.0645(16) Uani 1 1 d . .
H16A H 0.3246 0.1654 0.0735 0.077 Uiso 1 1 calc DR U
H16B H 0.3665 0.0764 0.0520 0.077 Uiso 1 1 calc R U
C17 C 0.30151(18) 0.0398(3) 0.1323(2) 0.0335(9) Uani 1 1 d . .
H17A H 0.3081 -0.0243 0.1042 0.040 Uiso 1 1 calc R U
H17B H 0.2621 0.0627 0.1104 0.040 Uiso 1 1 calc R U
C18 C 0.4495(2) 0.1025(3) 0.1547(3) 0.0457(11) Uani 1 1 d . .
H18A H 0.4799 0.1377 0.1918 0.055 Uiso 1 1 calc R U
H18B H 0.4592 0.1091 0.0915 0.055 Uiso 1 1 calc R U
C19 C 0.4498(3) -0.0028(3) 0.1801(3) 0.0595(15) Uani 1 1 d . .
H19A H 0.4232 -0.0390 0.1375 0.071 Uiso 1 1 calc R U
H19B H 0.4900 -0.0292 0.1755 0.071 Uiso 1 1 calc R U
Ni2 Ni 0.13115(2) 0.67280(3) 0.09402(3) 0.01986(11) Uani 1 1 d . U
Cl2 Cl 0.15730(5) 0.77218(7) 0.22085(5) 0.0358(2) Uani 1 1 d . .
N11 N 0.05793(14) 0.6255(2) 0.16595(17) 0.0279(7) Uani 1 1 d . .
N12 N 0.16994(18) 0.5474(3) 0.1557(2) 0.0446(9) Uani 1 1 d . .
N13 N 0.20644(14) 0.7073(2) 0.02606(17) 0.0299(7) Uani 1 1 d . .
N14 N 0.09242(15) 0.7957(2) 0.01437(19) 0.0315(6) Uani 1 1 d . U
N15 N 0.11114(14) 0.57762(19) -0.01474(17) 0.0241(6) Uani 1 1 d . .
C21 C 0.0039(2) 0.6654(3) 0.1645(2) 0.0354(9) Uani 1 1 d . .
H21 H -0.0051 0.7168 0.1236 0.043 Uiso 1 1 calc R U
C22 C -0.0390(2) 0.6351(3) 0.2198(3) 0.0417(10) Uani 1 1 d . .
H22 H -0.0764 0.6659 0.2176 0.050 Uiso 1 1 calc R U
C23 C -0.0269(2) 0.5603(3) 0.2775(3) 0.0465(12) Uani 1 1 d . .
H23 H -0.0560 0.5374 0.3155 0.056 Uiso 1 1 calc R U
C24 C 0.0274(2) 0.5188(3) 0.2799(2) 0.0444(11) Uani 1 1 d . .
H24 H 0.0365 0.4665 0.3197 0.053 Uiso 1 1 calc R U
C25 C 0.06962(19) 0.5531(3) 0.2239(2) 0.0320(9) Uani 1 1 d . U
C26 C 0.1338(2) 0.5232(3) 0.2328(3) 0.0517(12) Uani 1 1 d . U
H26A H 0.1521 0.5546 0.2867 0.062 Uiso 1 1 calc R U
H26B H 0.1357 0.4519 0.2424 0.062 Uiso 1 1 calc R U
C27 C 0.2306(2) 0.5616(4) 0.1905(3) 0.0528(12) Uani 1 1 d . .
H27A H 0.2456 0.4989 0.2151 0.063 Uiso 1 1 calc R U
H27B H 0.2305 0.6087 0.2404 0.063 Uiso 1 1 calc R U
C28 C 0.2729(2) 0.5979(4) 0.1230(3) 0.0489(12) Uani 1 1 d . .
H28A H 0.3130 0.5973 0.1518 0.059 Uiso 1 1 calc R U
H28B H 0.2724 0.5507 0.0732 0.059 Uiso 1 1 calc DR U
C29 C 0.26181(17) 0.6981(3) 0.0840(2) 0.0410(11) Uani 1 1 d . .
H29A H 0.2603 0.7454 0.1335 0.049 Uiso 1 1 calc R U
H29B H 0.2956 0.7160 0.0483 0.049 Uiso 1 1 calc R U
C30 C 0.19939(19) 0.8113(3) 0.0018(2) 0.0390(10) Uani 1 1 d . .
H30A H 0.2307 0.8304 -0.0381 0.047 Uiso 1 1 calc R U
H30B H 0.2037 0.8518 0.0563 0.047 Uiso 1 1 calc R U
C31 C 0.1401(2) 0.8298(3) -0.0444(3) 0.0409(10) Uani 1 1 d . .
H31A H 0.1370 0.7943 -0.1019 0.049 Uiso 1 1 calc R U
H31B H 0.1353 0.9002 -0.0570 0.049 Uiso 1 1 calc R U
C32 C 0.0794(2) 0.8788(3) 0.0706(3) 0.0483(11) Uani 1 1 d . .
H32A H 0.0610 0.9306 0.0337 0.073 Uiso 1 1 calc R U
H32B H 0.1159 0.9032 0.1000 0.073 Uiso 1 1 calc R U
H32C H 0.0524 0.8586 0.1158 0.073 Uiso 1 1 calc R U
C33 C 0.03851(19) 0.7750(3) -0.0426(3) 0.0436(10) Uani 1 1 d . .
H33A H 0.0057 0.7670 -0.0026 0.052 Uiso 1 1 calc R U
H33B H 0.0298 0.8338 -0.0792 0.052 Uiso 1 1 calc R U
C34 C 0.03728(19) 0.6906(3) -0.1036(3) 0.0459(11) Uani 1 1 d . .
H34A H 0.0666 0.7010 -0.1490 0.055 Uiso 1 1 calc DR U
H34B H -0.0020 0.6868 -0.1350 0.055 Uiso 1 1 calc R U
C35 C 0.05060(18) 0.5914(3) -0.0554(3) 0.0332(9) Uani 1 1 d . .
H35A H 0.0225 0.5837 -0.0078 0.040 Uiso 1 1 calc R U
H35B H 0.0426 0.5383 -0.0990 0.040 Uiso 1 1 calc R U
C36 C 0.15628(17) 0.5870(3) -0.0830(2) 0.0405(10) Uani 1 1 d . .
H36A H 0.1376 0.6184 -0.1367 0.049 Uiso 1 1 calc DR U
H36B H 0.1685 0.5208 -0.1004 0.049 Uiso 1 1 calc R U
C37 C 0.21027(18) 0.6439(3) -0.0545(2) 0.0361(10) Uani 1 1 d . .
H37A H 0.2208 0.6856 -0.1051 0.043 Uiso 1 1 calc DR U
H37B H 0.2430 0.5973 -0.0430 0.043 Uiso 1 1 calc R U
C38 C 0.1131(2) 0.4785(3) 0.0244(3) 0.0433(11) Uani 1 1 d . .
H38A H 0.1144 0.4296 -0.0239 0.052 Uiso 1 1 calc R U
H38B H 0.0770 0.4671 0.0569 0.052 Uiso 1 1 calc R U
C39 C 0.1663(3) 0.4665(3) 0.0874(3) 0.0594(14) Uani 1 1 d . .
H39A H 0.2022 0.4667 0.0532 0.071 Uiso 1 1 calc DR U
H39B H 0.1641 0.4029 0.1183 0.071 Uiso 1 1 calc R U
P1 P 0.62922(5) 0.42244(7) 0.61386(6) 0.0290(2) Uani 1 1 d . .
F1 F 0.67899(12) 0.50087(17) 0.59851(15) 0.0524(7) Uani 1 1 d . .
F2 F 0.58065(13) 0.4977(2) 0.57526(17) 0.0628(8) Uani 1 1 d . .
F3 F 0.57941(11) 0.34284(17) 0.62791(15) 0.0471(6) Uani 1 1 d . .
F4 F 0.63715(11) 0.38230(17) 0.51511(13) 0.0460(6) Uani 1 1 d . .
F5 F 0.67747(12) 0.3467(2) 0.65177(17) 0.0606(8) Uani 1 1 d . .
F6 F 0.62119(14) 0.46296(19) 0.71159(14) 0.0584(8) Uani 1 1 d . .
P2 P 0.13856(5) 0.16819(8) 0.00378(7) 0.0386(3) Uani 1 1 d . .
F7 F 0.07966(13) 0.1149(2) -0.0323(2) 0.0736(9) Uani 1 1 d . .
F8 F 0.19702(11) 0.22112(18) 0.04187(15) 0.0481(6) Uani 1 1 d . .
F9 F 0.14244(16) 0.0960(2) 0.0860(2) 0.0871(11) Uani 1 1 d . .
F10 F 0.17606(15) 0.0964(2) -0.0506(2) 0.0836(10) Uani 1 1 d . .
F11 F 0.13489(18) 0.2430(2) -0.0763(2) 0.0920(12) Uani 1 1 d . .
F12 F 0.10092(13) 0.2422(2) 0.0592(2) 0.0850(11) Uani 1 1 d . .

loop_
_atom_site_aniso_label
_atom_site_aniso_U_11
_atom_site_aniso_U_22
_atom_site_aniso_U_33
_atom_site_aniso_U_23
_atom_site_aniso_U_13
_atom_site_aniso_U_12
Ni1 0.0192(2) 0.0223(2) 0.02045(19) -0.00188(17) 0.00123(16) -0.0028(2)
Cl1 0.0454(7) 0.0446(6) 0.0247(4) 0.0048(4) 0.0005(4) -0.0085(5)
N1 0.0192(17) 0.0288(16) 0.0308(15) -0.0006(12) -0.0016(12) -0.0043(13)
N2 0.032(2) 0.0224(15) 0.0424(17) -0.0058(13) 0.0018(14) -0.0026(14)
N3 0.0207(17) 0.0403(17) 0.0239(14) -0.0007(13) 0.0021(12) -0.0081(15)
N4 0.029(2) 0.0409(18) 0.0272(15) -0.0083(13) 0.0007(13) 0.0083(16)
N5 0.038(2) 0.0323(17) 0.0234(14) -0.0024(12) 0.0077(13) -0.0123(15)
C1 0.034(2) 0.0279(19) 0.0251(17) -0.0005(14) 0.0009(15) -0.0015(17)
C2 0.040(3) 0.039(2) 0.0249(17) -0.0061(16) 0.0029(16) -0.017(2)
C3 0.029(2) 0.052(3) 0.040(2) -0.0003(19) -0.0065(18) -0.016(2)
C4 0.025(2) 0.048(3) 0.067(3) -0.001(2) -0.009(2) 0.000(2)
C5 0.023(2) 0.029(2) 0.056(2) -0.0050(18) -0.0092(18) 0.0001(18)
C6 0.032(3) 0.032(2) 0.106(4) -0.011(2) -0.022(3) 0.009(2)
C7 0.050(3) 0.0216(19) 0.039(2) 0.0000(15) -0.0039(18) 0.0010(19)
C8 0.058(3) 0.028(2) 0.044(2) -0.0032(17) -0.010(2) -0.011(2)
C9 0.049(3) 0.043(2) 0.035(2) 0.0018(17) -0.0025(19) -0.030(2)
C10 0.024(2) 0.074(3) 0.038(2) -0.014(2) 0.0008(17) -0.010(2)
C11 0.027(2) 0.078(3) 0.048(2) -0.018(2) -0.0044(19) 0.017(2)
C12 0.047(3) 0.058(3) 0.033(2) -0.0143(19) 0.0066(19) 0.014(2)
C13 0.061(3) 0.036(2) 0.048(2) 0.0032(19) -0.001(2) 0.022(2)
C14 0.077(4) 0.064(3) 0.050(3) 0.020(2) 0.005(3) 0.027(3)
C15 0.055(3) 0.033(2) 0.0302(18) 0.0065(16) 0.0063(18) -0.004(2)
C16 0.075(4) 0.094(4) 0.025(2) -0.010(2) 0.003(2) -0.045(3)
C17 0.032(2) 0.045(2) 0.0229(17) 0.0006(15) -0.0024(15) -0.0032(19)
C18 0.051(3) 0.038(2) 0.051(2) 0.0023(19) 0.031(2) -0.002(2)
C19 0.072(4) 0.035(2) 0.076(3) -0.004(2) 0.048(3) 0.006(2)
Ni2 0.0204(2) 0.0202(2) 0.01919(19) -0.00272(16) 0.00339(16) -0.00230(19)
Cl2 0.0350(6) 0.0483(6) 0.0248(4) -0.0141(4) 0.0069(4) -0.0129(5)
N11 0.031(2) 0.0282(16) 0.0255(14) -0.0041(12) 0.0069(13) -0.0109(14)
N12 0.058(3) 0.047(2) 0.0279(16) -0.0029(14) -0.0057(16) 0.0178(19)
N13 0.0188(17) 0.0477(19) 0.0234(14) -0.0090(13) 0.0024(12) -0.0054(15)
N14 0.0305(12) 0.0347(12) 0.0292(11) -0.0041(10) 0.0015(10) 0.0006(11)
N15 0.0283(18) 0.0209(14) 0.0231(13) -0.0056(11) 0.0018(12) -0.0004(13)
C21 0.045(3) 0.034(2) 0.0276(18) -0.0024(15) 0.0070(17) -0.001(2)
C22 0.032(3) 0.053(3) 0.041(2) -0.013(2) 0.0071(18) -0.002(2)
C23 0.049(3) 0.057(3) 0.035(2) -0.0012(19) 0.015(2) -0.020(2)
C24 0.068(4) 0.038(2) 0.0290(19) 0.0086(17) 0.011(2) -0.011(2)
C25 0.036(2) 0.035(2) 0.0237(16) 0.0003(15) -0.0034(15) -0.0003(19)
C26 0.066(4) 0.048(3) 0.041(2) 0.0125(19) -0.003(2) 0.004(3)
C27 0.042(3) 0.056(3) 0.060(3) -0.007(2) 0.005(2) 0.008(2)
C28 0.032(3) 0.084(3) 0.0307(19) -0.013(2) 0.0042(17) 0.008(3)
C29 0.015(2) 0.079(3) 0.0289(18) -0.0106(19) 0.0012(15) -0.007(2)
C30 0.034(2) 0.052(3) 0.0324(19) -0.0049(17) 0.0139(17) -0.018(2)
C31 0.043(3) 0.046(2) 0.035(2) 0.0047(18) 0.0101(18) -0.010(2)
C32 0.052(3) 0.029(2) 0.065(3) 0.0027(19) 0.012(2) 0.006(2)
C33 0.028(2) 0.060(3) 0.042(2) 0.007(2) -0.0006(18) 0.004(2)
C34 0.043(3) 0.051(3) 0.042(2) 0.0056(19) -0.004(2) -0.002(2)
C35 0.028(2) 0.0293(19) 0.042(2) 0.0027(16) -0.0020(17) -0.0035(18)
C36 0.036(3) 0.061(3) 0.0254(18) -0.0178(17) 0.0058(16) -0.005(2)
C37 0.030(2) 0.057(3) 0.0219(17) -0.0112(16) 0.0061(15) 0.000(2)
C38 0.061(3) 0.0203(19) 0.046(2) -0.0018(17) -0.020(2) -0.005(2)
C39 0.080(4) 0.028(2) 0.069(3) -0.004(2) -0.011(3) 0.011(2)
P1 0.0292(6) 0.0330(5) 0.0246(4) 0.0012(4) -0.0016(4) -0.0029(4)
F1 0.0594(19) 0.0516(15) 0.0464(13) -0.0044(11) 0.0035(12) -0.0288(14)
F2 0.057(2) 0.0707(18) 0.0619(16) 0.0268(14) 0.0121(13) 0.0306(15)
F3 0.0400(16) 0.0569(15) 0.0446(13) 0.0026(11) 0.0042(11) -0.0188(13)
F4 0.0534(17) 0.0539(15) 0.0316(11) -0.0096(10) 0.0102(10) -0.0147(13)
F5 0.0421(17) 0.0705(18) 0.0691(17) 0.0298(14) 0.0006(13) 0.0126(14)
F6 0.081(2) 0.0667(17) 0.0281(11) -0.0108(11) 0.0101(12) -0.0146(16)
P2 0.0251(6) 0.0332(5) 0.0574(6) -0.0038(5) -0.0006(5) -0.0004(5)
F7 0.0348(17) 0.0592(18) 0.125(3) -0.0328(17) -0.0123(16) -0.0084(15)
F8 0.0288(14) 0.0600(15) 0.0551(14) -0.0002(12) -0.0020(11) -0.0121(12)
F9 0.081(3) 0.083(2) 0.097(2) 0.0360(19) -0.0001(19) -0.032(2)
F10 0.055(2) 0.077(2) 0.121(3) -0.0482(19) 0.0211(18) 0.0004(17)
F11 0.106(3) 0.084(2) 0.081(2) 0.0297(18) -0.045(2) -0.016(2)
F12 0.0338(18) 0.076(2) 0.146(3) -0.057(2) 0.0131(18) -0.0056(16)

loop_
_atom_type_symbol
_atom_type_description
_atom_type_scat_dispersion_real
_atom_type_scat_dispersion_imag
_atom_type_scat_source
Ni Ni 0.3390 1.1120 'International Tables Vol C Tables 4.2.6.8 and 6.1.1.4'
C C 0.0030 0.0020 'International Tables Vol C Tables 4.2.6.8 and 6.1.1.4'
H H 0.0000 0.0000 'International Tables Vol C Tables 4.2.6.8 and 6.1.1.4'
N N 0.0060 0.0030 'International Tables Vol C Tables 4.2.6.8 and 6.1.1.4'
P P 0.1020 0.0940 'International Tables Vol C Tables 4.2.6.8 and 6.1.1.4'
F F 0.0170 0.0100 'International Tables Vol C Tables 4.2.6.8 and 6.1.1.4'
Cl Cl 0.1480 0.1590 'International Tables Vol C Tables 4.2.6.8 and 6.1.1.4'

loop_
_geom_angle_atom_site_label_1
_geom_angle_atom_site_label_2
_geom_angle_atom_site_label_3
_geom_angle
N3 Ni1 N5 84.75(11)
N3 Ni1 N1 172.93(12)
N5 Ni1 N1 93.39(12)
N3 Ni1 N2 91.87(12)
N5 Ni1 N2 84.38(12)
N1 Ni1 N2 81.15(12)
N3 Ni1 N4 84.48(12)
N5 Ni1 N4 90.28(12)
N1 Ni1 N4 102.37(12)
N2 Ni1 N4 173.80(11)
N3 Ni1 Cl1 94.18(8)
N5 Ni1 Cl1 174.34(9)
N1 Ni1 Cl1 87.00(8)
N2 Ni1 Cl1 90.10(9)
N4 Ni1 Cl1 95.16(8)
C5 N1 C1 117.2(3)
C5 N1 Ni1 112.6(2)
C1 N1 Ni1 130.1(3)
C6 N2 C7 106.2(3)
C6 N2 C19 112.3(4)
C7 N2 C19 109.9(3)
C6 N2 Ni1 106.3(2)
C7 N2 Ni1 116.7(3)
C19 N2 Ni1 105.5(2)
C10 N3 C17 111.4(3)
C10 N3 C9 107.9(3)
C17 N3 C9 109.7(3)
C10 N3 Ni1 103.1(2)
C17 N3 Ni1 110.7(2)
C9 N3 Ni1 113.9(2)
C13 N4 C12 106.1(3)
C13 N4 C11 109.5(3)
C12 N4 C11 107.8(3)
C13 N4 Ni1 117.6(3)
C12 N4 Ni1 110.8(2)
C11 N4 Ni1 104.7(2)
C18 N5 C15 107.5(3)
C18 N5 C16 111.5(3)
C15 N5 C16 108.9(3)
C18 N5 Ni1 103.6(2)
C15 N5 Ni1 115.4(2)
C16 N5 Ni1 109.7(2)
N1 C1 C2 123.3(4)
C3 C2 C1 118.8(4)
C2 C3 C4 119.3(4)
C3 C4 C5 118.6(4)
N1 C5 C4 122.8(4)
N1 C5 C6 117.7(3)
C4 C5 C6 119.2(4)
N2 C6 C5 114.2(3)
N2 C7 C8 115.2(3)
C7 C8 C9 115.5(3)
N3 C9 C8 116.0(3)
N3 C10 C11 111.0(4)
N4 C11 C10 110.9(4)
N4 C13 C14 116.9(4)
C15 C14 C13 116.2(4)
N5 C15 C14 116.0(4)
C17 C16 N5 117.1(3)
C16 C17 N3 117.2(3)
N5 C18 C19 110.3(3)
N2 C19 C18 112.6(3)
N13 Ni2 N15 84.95(11)
N13 Ni2 N12 93.68(14)
N15 Ni2 N12 84.49(12)
N13 Ni2 N11 174.96(13)
N15 Ni2 N11 93.49(11)
N12 Ni2 N11 81.39(14)
N13 Ni2 N14 82.95(12)
N15 Ni2 N14 89.46(11)
N12 Ni2 N14 173.32(11)
N11 Ni2 N14 101.85(12)
N13 Ni2 Cl2 94.79(8)
N15 Ni2 Cl2 176.45(8)
N12 Ni2 Cl2 91.99(9)
N11 Ni2 Cl2 86.47(8)
N14 Ni2 Cl2 94.02(8)
C25 N11 C21 117.6(3)
C25 N11 Ni2 114.9(3)
C21 N11 Ni2 127.3(2)
C27 N12 C26 107.5(3)
C27 N12 C39 110.9(4)
C26 N12 C39 110.4(4)
C27 N12 Ni2 114.2(3)
C26 N12 Ni2 106.6(3)
C39 N12 Ni2 107.0(2)
C30 N13 C29 107.6(3)
C30 N13 C37 111.8(3)
C29 N13 C37 109.7(3)
C30 N13 Ni2 104.9(2)
C29 N13 Ni2 112.5(2)
C37 N13 Ni2 110.3(2)
C32 N14 C33 107.2(3)
C32 N14 C31 105.7(3)
C33 N14 C31 108.6(3)
C32 N14 Ni2 111.7(2)
C33 N14 Ni2 117.1(2)
C31 N14 Ni2 105.9(2)
C38 N15 C35 106.7(3)
C38 N15 C36 110.1(3)
C35 N15 C36 111.3(3)
C38 N15 Ni2 105.0(2)
C35 N15 Ni2 113.1(2)
C36 N15 Ni2 110.3(2)
N11 C21 C22 122.9(4)
C23 C22 C21 119.0(4)
C24 C23 C22 119.0(4)
C23 C24 C25 119.9(4)
N11 C25 C24 121.6(4)
N11 C25 C26 114.6(3)
C24 C25 C26 123.2(4)
N12 C26 C25 116.1(3)
N12 C27 C28 115.1(4)
C29 C28 C27 117.4(4)
N13 C29 C28 114.9(3)
N13 C30 C31 111.0(3)
C30 C31 N14 109.4(3)
C34 C33 N14 119.7(4)
C33 C34 C35 113.5(3)
N15 C35 C34 116.9(3)
N15 C36 C37 115.6(3)
C36 C37 N13 116.8(3)
N15 C38 C39 111.0(3)
C38 C39 N12 111.1(4)
F1 P1 F6 90.83(14)
F1 P1 F5 90.61(16)
F6 P1 F5 90.53(15)
F1 P1 F3 179.14(14)
F6 P1 F3 90.02(14)
F5 P1 F3 89.26(14)
F1 P1 F2 89.65(16)
F6 P1 F2 89.85(15)
F5 P1 F2 179.53(18)
F3 P1 F2 90.47(16)
F1 P1 F4 89.00(13)
F6 P1 F4 179.61(17)
F5 P1 F4 89.83(15)
F3 P1 F4 90.15(13)
F2 P1 F4 89.79(14)
F10 P2 F11 91.1(2)
F10 P2 F9 90.2(2)
F11 P2 F9 178.3(2)
F10 P2 F12 179.36(19)
F11 P2 F12 88.6(2)
F9 P2 F12 90.0(2)
F10 P2 F8 90.38(16)
F11 P2 F8 89.20(16)
F9 P2 F8 89.70(16)
F12 P2 F8 89.04(15)
F10 P2 F7 90.32(17)
F11 P2 F7 91.69(18)
F9 P2 F7 89.39(18)
F12 P2 F7 90.26(16)
F8 P2 F7 178.85(17)

loop_
_geom_bond_atom_site_label_1
_geom_bond_atom_site_label_2
_geom_bond_distance
Ni1 N3 2.101(3)
Ni1 N5 2.127(3)
Ni1 N1 2.129(3)
Ni1 N2 2.153(3)
Ni1 N4 2.200(3)
Ni1 Cl1 2.4310(9)
N1 C5 1.342(5)
N1 C1 1.345(4)
N2 C6 1.473(5)
N2 C7 1.483(5)
N2 C19 1.490(5)
N3 C10 1.479(5)
N3 C17 1.487(4)
N3 C9 1.495(5)
N4 C13 1.484(5)
N4 C12 1.499(4)
N4 C11 1.508(5)
N5 C18 1.478(5)
N5 C15 1.489(5)
N5 C16 1.494(5)
C1 C2 1.377(5)
C2 C3 1.369(6)
C3 C4 1.383(6)
C4 C5 1.387(6)
C5 C6 1.507(5)
C7 C8 1.511(6)
C8 C9 1.515(7)
C10 C11 1.510(6)
C13 C14 1.511(6)
C14 C15 1.514(6)
C16 C17 1.482(6)
C18 C19 1.496(6)
Ni2 N13 2.095(3)
Ni2 N15 2.122(3)
Ni2 N12 2.125(3)
Ni2 N11 2.135(3)
Ni2 N14 2.223(3)
Ni2 Cl2 2.3923(9)
N11 C25 1.339(5)
N11 C21 1.346(5)
N12 C27 1.463(6)
N12 C26 1.492(6)
N12 C39 1.512(5)
N13 C30 1.480(5)
N13 C29 1.498(5)
N13 C37 1.497(4)
N14 C32 1.459(5)
N14 C33 1.486(5)
N14 C31 1.509(5)
N15 C38 1.482(4)
N15 C35 1.489(5)
N15 C36 1.495(5)
C21 C22 1.379(6)
C22 C23 1.363(6)
C23 C24 1.359(7)
C24 C25 1.392(6)
C25 C26 1.517(6)
C27 C28 1.518(6)
C28 C29 1.511(6)
C30 C31 1.506(6)
C33 C34 1.477(6)
C34 C35 1.565(5)
C36 C37 1.499(6)
C38 C39 1.504(6)
P1 F1 1.589(3)
P1 F6 1.589(2)
P1 F5 1.595(3)
P1 F3 1.597(2)
P1 F2 1.599(3)
P1 F4 1.601(2)
P2 F10 1.562(3)
P2 F11 1.580(3)
P2 F9 1.582(3)
P2 F12 1.592(3)
P2 F8 1.595(3)
P2 F7 1.596(3)
